data_7716023
loop_
_publ_author_name
'Han, Jihun'
'Back, Hyo Jeong'
'Hossain, Mohammad M.'
'Jung, Ok-Sang'
'Lee, Young-A'

_publ_section_title
;
 Self-assembly of Ni(II) with a chiral ligand pair <i>vs</i>. mixture of
 the chiral ligand pair: structural features and recognition ability of
 Ni<sub>2</sub>L<sub>4</sub> cages.
;
_journal_issue 21
_journal_name_full 'Dalton transactions (Cambridge, England : 2003)'
_journal_page_first 8934
_journal_page_last 8939
_journal_paper_doi 10.1039/d4dt00762j
_journal_volume 53
_journal_year 2024
_chemical_formula_sum 'C102 H110 Cl4 N12 Ni2 O23'
_chemical_formula_weight 2131.23
_space_group_crystal_system orthorhombic
_space_group_IT_number 19
_space_group_name_Hall 'P 2ac 2ab'
_space_group_name_H-M_alt 'P 21 21 21'
_atom_sites_solution_hydrogens mixed
_atom_sites_solution_primary dual
_audit_creation_method SHELXL-2018/3
_audit_update_record
;
2024-03-13 deposited with the CCDC.	2024-04-30 downloaded from the CCDC.
;
_cell_angle_alpha 90
_cell_angle_beta 90
_cell_angle_gamma 90
_cell_formula_units_Z 4
_cell_length_a 14.855(3)
_cell_length_b 26.201(5)
_cell_length_c 26.599(5)
_cell_measurement_reflns_used 248368
_cell_measurement_temperature 223(2)
_cell_measurement_theta_max 33.749
_cell_measurement_theta_min 0.401
_cell_volume 10353(3)
_computing_cell_refinement 'HKL3000sm (Otwinowski & Minor, 1997)'
_computing_data_collection 'PAL BL2D-SMDC Program (Shin et. al, 2016)'
_computing_data_reduction 'HKL3000sm (Otwinowski & Minor, 1997)'
_computing_structure_refinement SHELXL
_computing_structure_solution 'SHELXT 2018/2 (Sheldrick, 2018)'
_diffrn_ambient_temperature 223(2)
_diffrn_measured_fraction_theta_full 1.000
_diffrn_measured_fraction_theta_max 0.898
_diffrn_measurement_device_type 'Rayonix MX225HS CCD area detector'
_diffrn_measurement_method 'omega scan'
_diffrn_radiation_type synchrotron
_diffrn_radiation_wavelength 0.700
_diffrn_reflns_av_R_equivalents 0.1115
_diffrn_reflns_av_unetI/netI 0.1130
_diffrn_reflns_Laue_measured_fraction_full 1.000
_diffrn_reflns_Laue_measured_fraction_max 0.898
_diffrn_reflns_limit_h_max 21
_diffrn_reflns_limit_h_min -21
_diffrn_reflns_limit_k_max 40
_diffrn_reflns_limit_k_min -40
_diffrn_reflns_limit_l_max 40
_diffrn_reflns_limit_l_min -40
_diffrn_reflns_number 127006
_diffrn_reflns_point_group_measured_fraction_full 1.000
_diffrn_reflns_point_group_measured_fraction_max 0.887
_diffrn_reflns_theta_full 24.835
_diffrn_reflns_theta_max 33.650
_diffrn_reflns_theta_min 1.074
_diffrn_source 'PLSII 2D bending magnet'
_exptl_absorpt_coefficient_mu 0.519
_exptl_absorpt_correction_T_max 1.000
_exptl_absorpt_correction_T_min 0.970
_exptl_absorpt_correction_type empirical
_exptl_absorpt_process_details 'HKL3000sm Scalepack(Otwinowski et.al,2003)'
_exptl_crystal_colour 'pale blue'
_exptl_crystal_density_diffrn 1.367
_exptl_crystal_description block
_exptl_crystal_F_000 4456
_exptl_crystal_size_max 0.070
_exptl_crystal_size_mid 0.050
_exptl_crystal_size_min 0.030
_refine_diff_density_max 1.556
_refine_diff_density_min -1.059
_refine_diff_density_rms 0.095
_refine_ls_abs_structure_details
;
 Flack x determined using 7524 quotients [(I+)-(I-)]/[(I+)+(I-)]
 (Parsons, Flack and Wagner, Acta Cryst. B69 (2013) 249-259).
;
_refine_ls_abs_structure_Flack 0.004(5)
_refine_ls_extinction_method none
_refine_ls_goodness_of_fit_ref 0.957
_refine_ls_hydrogen_treatment mixed
_refine_ls_matrix_type full
_refine_ls_number_parameters 1301
_refine_ls_number_reflns 38143
_refine_ls_number_restraints 949
_refine_ls_restrained_S_all 1.087
_refine_ls_R_factor_all 0.1195
_refine_ls_R_factor_gt 0.0666
_refine_ls_shift/su_max 0.004
_refine_ls_shift/su_mean 0.000
_refine_ls_structure_factor_coef Fsqd
_refine_ls_weighting_details 'w=1/[\s^2^(Fo^2^)+(0.1000P)^2^] where P=(Fo^2^+2Fc^2^)/3'
_refine_ls_weighting_scheme calc
_refine_ls_wR_factor_gt 0.1753
_refine_ls_wR_factor_ref 0.1942
_reflns_Friedel_coverage 0.851
_reflns_Friedel_fraction_full 1.000
_reflns_Friedel_fraction_max 0.873
_reflns_number_gt 21486
_reflns_number_total 38143
_reflns_threshold_expression 'I > 2\s(I)'
_cod_data_source_file d4dt00762j2.cif
_cod_data_source_block sr-L
_cod_depositor_comments 'Adding full bibliography for 7716023--7716025.cif.'
_cod_original_cell_volume 10353(4)
_cod_database_code 7716023
_shelx_shelxl_version_number 2018/3
_shelx_space_group_comment
;
The symmetry employed for this shelxl refinement is uniquely defined
by the following loop, which should always be used as a source of
symmetry information in preference to the above space-group names.
They are only intended as comments.
;
_shelx_estimated_absorpt_t_min 0.965
_shelx_estimated_absorpt_t_max 0.985

loop_
_space_group_symop_operation_xyz
'x, y, z'
'-x+1/2, -y, z+1/2'
'-x, y+1/2, -z+1/2'
'x+1/2, -y+1/2, -z'

loop_
_atom_site_label
_atom_site_type_symbol
_atom_site_fract_x
_atom_site_fract_y
_atom_site_fract_z
_atom_site_U_iso_or_equiv
_atom_site_adp_type
_atom_site_occupancy
_atom_site_site_symmetry_order
_atom_site_calc_flag
_atom_site_refinement_flags_posn
_atom_site_refinement_flags_adp
_atom_site_refinement_flags_occupancy
_atom_site_disorder_assembly
_atom_site_disorder_group
Cl1 Cl 0.36561(9) 0.45875(6) 0.72160(5) 0.0430(3) Uani 1 1 d . U . . .
O1 O 0.4508(3) 0.49375(12) 0.56516(13) 0.0371(8) Uani 1 1 d . U . . .
Ni1 Ni 0.41169(4) 0.47881(2) 0.63798(2) 0.02425(12) Uani 1 1 d . U . . .
O2 O 0.5409(2) 0.51706(13) 0.43731(12) 0.0348(7) Uani 1 1 d . U . . .
Cl2 Cl 0.63228(9) 0.55056(6) 0.28047(5) 0.0422(3) Uani 1 1 d . U . . .
Ni2 Ni 0.58525(4) 0.53230(2) 0.36386(2) 0.02621(12) Uani 1 1 d . U . . .
Cl3 Cl 0.49388(11) 0.41487(5) 0.48303(5) 0.0442(3) Uani 1 1 d . U . . .
Cl4 Cl 0.49429(8) 0.59629(4) 0.51645(4) 0.0347(2) Uani 1 1 d . U . . .
C1B C 0.5922(3) 0.53080(17) 0.64935(16) 0.0272(8) Uani 1 1 d . U . . .
H1B H 0.569598 0.551773 0.623603 0.033 Uiso 1 1 calc R U . . .
N2B N 0.5462(2) 0.48892(14) 0.66219(14) 0.0273(8) Uani 1 1 d . U . . .
C3B C 0.5819(3) 0.45820(18) 0.69643(19) 0.0337(10) Uani 1 1 d . U . . .
H3B H 0.550782 0.428094 0.704619 0.040 Uiso 1 1 calc R U . . .
C4B C 0.6613(4) 0.4678(2) 0.7205(2) 0.0408(12) Uani 1 1 d . U . . .
H4B H 0.684167 0.444884 0.744448 0.049 Uiso 1 1 calc R U . . .
C5B C 0.7068(4) 0.5115(2) 0.7089(2) 0.0396(12) Uani 1 1 d . U . . .
H5B H 0.761262 0.519296 0.725201 0.048 Uiso 1 1 calc R U . . .
C6B C 0.6722(3) 0.54433(18) 0.67281(17) 0.0301(9) Uani 1 1 d . U . . .
C7B C 0.7187(3) 0.5933(2) 0.66325(19) 0.0348(10) Uani 1 1 d . U . . .
O8B O 0.7818(3) 0.60796(18) 0.68788(19) 0.0638(13) Uani 1 1 d . U . . .
O9B O 0.6828(2) 0.61968(13) 0.62517(13) 0.0352(8) Uani 1 1 d . U . . .
C10B C 0.7094(3) 0.58129(18) 0.43872(19) 0.0318(10) Uani 1 1 d . U . . .
H10B H 0.653504 0.588975 0.453402 0.038 Uiso 1 1 calc R U . . .
N11B N 0.7100(3) 0.55203(16) 0.39742(16) 0.0326(9) Uani 1 1 d . U . . .
C12B C 0.7897(3) 0.5405(2) 0.3766(2) 0.0422(12) Uani 1 1 d . U . . .
H12B H 0.791137 0.519872 0.347754 0.051 Uiso 1 1 calc R U . . .
C13B C 0.8700(4) 0.5583(3) 0.3967(3) 0.0540(16) Uani 1 1 d . U . . .
H13B H 0.925076 0.549447 0.381685 0.065 Uiso 1 1 calc R U . . .
C14B C 0.8685(4) 0.5888(3) 0.4385(2) 0.0505(15) Uani 1 1 d . U . . .
H14B H 0.922499 0.601578 0.451899 0.061 Uiso 1 1 calc R U . . .
C15B C 0.7860(3) 0.60086(19) 0.46107(18) 0.0323(10) Uani 1 1 d . U . . .
C16B C 0.7862(3) 0.6360(2) 0.5052(2) 0.0360(11) Uani 1 1 d . U . . .
O17B O 0.8562(3) 0.65470(18) 0.52065(18) 0.0578(12) Uani 1 1 d . U . . .
N18B N 0.7049(3) 0.64728(16) 0.52590(16) 0.0344(9) Uani 1 1 d D U . . .
H2B H 0.656(2) 0.638(2) 0.513(2) 0.052 Uiso 1 1 d D U . . .
C19B C 0.6978(4) 0.68669(18) 0.56333(19) 0.0352(10) Uani 1 1 d . U . . .
H19B H 0.742151 0.713472 0.554647 0.042 Uiso 1 1 calc R U . . .
C20B C 0.7151(4) 0.6711(2) 0.6186(2) 0.0417(12) Uani 1 1 d . U . . .
H20B H 0.779685 0.673947 0.627441 0.050 Uiso 1 1 calc R U . . .
C21B C 0.6573(4) 0.7078(2) 0.6498(2) 0.0487(14) Uani 1 1 d . U . . .
H21A H 0.632634 0.690718 0.679513 0.058 Uiso 1 1 calc R U . . .
H21B H 0.692553 0.737483 0.660643 0.058 Uiso 1 1 calc R U . . .
C22B C 0.5840(4) 0.7234(2) 0.6146(2) 0.0485(14) Uani 1 1 d . U . . .
C23B C 0.6061(4) 0.71178(19) 0.5649(2) 0.0394(12) Uani 1 1 d . U . . .
C24B C 0.5507(4) 0.7238(2) 0.5247(3) 0.0527(15) Uani 1 1 d . U . . .
H24B H 0.567092 0.716094 0.491461 0.063 Uiso 1 1 calc R U . . .
C25B C 0.4682(5) 0.7484(2) 0.5362(4) 0.069(2) Uani 1 1 d . U . . .
H25B H 0.427748 0.756603 0.510219 0.083 Uiso 1 1 calc R U . . .
C26B C 0.4478(6) 0.7600(3) 0.5834(4) 0.083(3) Uani 1 1 d . U . . .
H26B H 0.393807 0.777655 0.589501 0.100 Uiso 1 1 calc R U . . .
C27B C 0.5010(5) 0.7476(3) 0.6241(3) 0.070(2) Uani 1 1 d . U . . .
H27B H 0.482518 0.755116 0.657101 0.084 Uiso 1 1 calc R U . . .
C1C C 0.3453(3) 0.58800(17) 0.62016(17) 0.0279(9) Uani 1 1 d . U . . .
H1C H 0.330384 0.575096 0.588263 0.033 Uiso 1 1 calc R U . . .
N2C N 0.3881(3) 0.55766(14) 0.65298(14) 0.0274(8) Uani 1 1 d . U . . .
C3C C 0.4125(4) 0.5773(2) 0.6973(2) 0.0397(11) Uani 1 1 d . U . . .
H3C H 0.443447 0.558541 0.722034 0.048 Uiso 1 1 calc R U . . .
C4C C 0.3885(5) 0.6265(3) 0.7030(3) 0.0642(19) Uani 1 1 d D U . . .
H4C H 0.405067 0.639351 0.734711 0.077 Uiso 1 1 calc R U . . .
C5C C 0.3506(4) 0.6586(2) 0.6775(2) 0.0446(13) Uani 1 1 d . U . . .
H5C H 0.341571 0.692677 0.687218 0.054 Uiso 1 1 calc R U . . .
C6C C 0.3225(3) 0.63795(17) 0.63200(18) 0.0321(10) Uani 1 1 d . U . . .
C7C C 0.2659(3) 0.66990(19) 0.5977(2) 0.0372(11) Uani 1 1 d . U . . .
O8C O 0.2304(3) 0.70817(16) 0.61029(17) 0.0594(12) Uani 1 1 d . U . . .
O9C O 0.2587(2) 0.64841(13) 0.55241(13) 0.0360(8) Uani 1 1 d . U . . .
C10C C 0.4666(3) 0.62161(17) 0.39344(17) 0.0264(9) Uani 1 1 d . U . . .
H10C H 0.427526 0.595095 0.402987 0.032 Uiso 1 1 calc R U . . .
N11C N 0.5462(3) 0.60964(15) 0.37352(15) 0.0302(8) Uani 1 1 d . U . . .
C12C C 0.6009(3) 0.6480(2) 0.3595(2) 0.0396(11) Uani 1 1 d . U . . .
H12C H 0.656204 0.639783 0.344253 0.048 Uiso 1 1 calc R U . . .
C13C C 0.5796(4) 0.6988(2) 0.3665(2) 0.0455(13) Uani 1 1 d . U . . .
H13C H 0.620404 0.724771 0.357831 0.055 Uiso 1 1 calc R U . . .
C14C C 0.4967(4) 0.71014(19) 0.3864(2) 0.0415(12) Uani 1 1 d . U . . .
H14C H 0.479262 0.744391 0.390341 0.050 Uiso 1 1 calc R U . . .
C15C C 0.4391(3) 0.67167(17) 0.40061(17) 0.0303(10) Uani 1 1 d . U . . .
C16C C 0.3449(4) 0.68265(17) 0.41787(18) 0.0344(11) Uani 1 1 d . U . . .
O17C O 0.3016(3) 0.71646(15) 0.39764(16) 0.0499(10) Uani 1 1 d . U . . .
N18C N 0.3124(3) 0.65177(18) 0.45362(16) 0.0372(9) Uani 1 1 d D U . . .
H2C H 0.347(4) 0.632(2) 0.471(2) 0.056 Uiso 1 1 d D U . . .
C19C C 0.2175(3) 0.6507(2) 0.4660(2) 0.0364(11) Uani 1 1 d . U . . .
H19C H 0.185305 0.672156 0.441182 0.044 Uiso 1 1 calc R U . . .
C20C C 0.1925(3) 0.6698(2) 0.51861(19) 0.0365(11) Uani 1 1 d . U . . .
H20C H 0.190642 0.707529 0.520401 0.044 Uiso 1 1 calc R U . . .
C21C C 0.1016(4) 0.6460(2) 0.5294(2) 0.0448(13) Uani 1 1 d . U . . .
H21C H 0.052527 0.667570 0.516918 0.054 Uiso 1 1 calc R U . . .
H21D H 0.093293 0.640116 0.565457 0.054 Uiso 1 1 calc R U . . .
C22C C 0.1064(4) 0.5959(2) 0.5006(2) 0.0464(13) Uani 1 1 d . U . . .
C23C C 0.1760(4) 0.5986(2) 0.4651(2) 0.0430(12) Uani 1 1 d . U . . .
C24C C 0.1940(5) 0.5578(3) 0.4338(3) 0.0550(15) Uani 1 1 d . U . . .
H24C H 0.240171 0.559831 0.409742 0.066 Uiso 1 1 calc R U . . .
C25C C 0.1423(5) 0.5134(3) 0.4386(3) 0.071(2) Uani 1 1 d . U . . .
H25C H 0.154139 0.485046 0.417977 0.085 Uiso 1 1 calc R U . . .
C26C C 0.0741(5) 0.5113(3) 0.4735(3) 0.0657(19) Uani 1 1 d . U . . .
H26C H 0.038575 0.481668 0.475797 0.079 Uiso 1 1 calc R U . . .
C27C C 0.0569(4) 0.5521(3) 0.5055(3) 0.0615(18) Uani 1 1 d . U . . .
H27C H 0.011769 0.549663 0.530191 0.074 Uiso 1 1 calc R U . . .
C1D C 0.2607(3) 0.44296(17) 0.57103(18) 0.0299(9) Uani 1 1 d . U . . .
H1D H 0.309377 0.432081 0.551153 0.036 Uiso 1 1 calc R U . . .
N2D N 0.2776(2) 0.47079(15) 0.61215(15) 0.0287(8) Uani 1 1 d . U . . .
C3D C 0.2066(3) 0.4876(2) 0.6396(2) 0.0410(11) Uani 1 1 d . U . . .
H3D H 0.216782 0.508137 0.668074 0.049 Uiso 1 1 calc R U . . .
C4D C 0.1182(4) 0.4748(2) 0.6260(2) 0.0495(14) Uani 1 1 d D U . . .
H4D H 0.070062 0.486071 0.646094 0.059 Uiso 1 1 calc R U . . .
C5D C 0.1008(3) 0.4466(2) 0.5849(2) 0.0456(13) Uani 1 1 d . U . . .
H5D H 0.041423 0.438746 0.575493 0.055 Uiso 1 1 calc R U . . .
C6D C 0.1737(3) 0.42948(19) 0.5565(2) 0.0361(11) Uani 1 1 d . U . . .
C7D C 0.1577(3) 0.3935(2) 0.5151(2) 0.0393(11) Uani 1 1 d . U . . .
O8D O 0.0857(3) 0.37987(18) 0.5013(2) 0.0660(13) Uani 1 1 d . U . . .
O9D O 0.2358(3) 0.37691(15) 0.49499(16) 0.0463(9) Uani 1 1 d . U . . .
C10D C 0.4130(3) 0.47111(16) 0.35975(17) 0.0283(8) Uani 1 1 d . U . . .
H10D H 0.444164 0.451143 0.383396 0.034 Uiso 1 1 calc R U . . .
N11D N 0.4548(3) 0.51191(15) 0.34036(15) 0.0292(8) Uani 1 1 d . U . . .
C12D C 0.4095(3) 0.53991(18) 0.30721(18) 0.0345(10) Uani 1 1 d D U . . .
H12D H 0.438852 0.567946 0.292474 0.041 Uiso 1 1 calc R U . . .
C13D C 0.3216(4) 0.5300(2) 0.2933(2) 0.0431(13) Uani 1 1 d . U . . .
H13D H 0.290849 0.551993 0.271182 0.052 Uiso 1 1 calc R U . . .
C14D C 0.2806(4) 0.4878(2) 0.3122(2) 0.0449(13) Uani 1 1 d . U . . .
H14D H 0.221725 0.479567 0.302132 0.054 Uiso 1 1 calc R U . . .
C15D C 0.3255(3) 0.45669(19) 0.34664(18) 0.0322(10) Uani 1 1 d . U . . .
C16D C 0.2841(3) 0.40753(19) 0.3632(2) 0.0371(10) Uani 1 1 d . U . . .
O17D O 0.2219(3) 0.3895(2) 0.3397(2) 0.0683(14) Uani 1 1 d . U . . .
N18D N 0.3184(3) 0.38574(17) 0.40427(16) 0.0387(10) Uani 1 1 d D U . . .
H2D H 0.356(3) 0.402(2) 0.422(2) 0.058 Uiso 1 1 d D U . . .
C19D C 0.2926(4) 0.33411(18) 0.4197(2) 0.0377(11) Uani 1 1 d . U . . .
H19D H 0.259850 0.317944 0.391477 0.045 Uiso 1 1 calc R U . . .
C20D C 0.2349(4) 0.3298(2) 0.4664(2) 0.0462(13) Uani 1 1 d . U . . .
H20D H 0.172375 0.320536 0.457179 0.055 Uiso 1 1 calc R U . . .
C21D C 0.2749(5) 0.2895(3) 0.5000(3) 0.0622(18) Uani 1 1 d . U . . .
H21E H 0.236617 0.259054 0.500854 0.075 Uiso 1 1 calc R U . . .
H21F H 0.282178 0.302412 0.534329 0.075 Uiso 1 1 calc R U . . .
C22D C 0.3652(5) 0.2774(2) 0.4769(3) 0.0556(16) Uani 1 1 d . U . . .
C23D C 0.3745(4) 0.3019(2) 0.4312(3) 0.0498(15) Uani 1 1 d . U . . .
C24D C 0.4508(6) 0.2966(3) 0.4025(4) 0.087(3) Uani 1 1 d . U . . .
H24D H 0.457245 0.313269 0.371341 0.105 Uiso 1 1 calc R U . . .
C25D C 0.5211(6) 0.2639(4) 0.4227(5) 0.100(3) Uani 1 1 d . U . . .
H25D H 0.575923 0.259515 0.405588 0.120 Uiso 1 1 calc R U . . .
C26D C 0.5058(6) 0.2405(3) 0.4662(4) 0.089(3) Uani 1 1 d . U . . .
H26D H 0.551054 0.218439 0.478024 0.106 Uiso 1 1 calc R U . . .
C27D C 0.4303(6) 0.2453(3) 0.4955(3) 0.073(2) Uani 1 1 d . U . . .
H27D H 0.423496 0.227789 0.526100 0.088 Uiso 1 1 calc R U . . .
O1E O 0.3751(9) 0.3519(5) 0.8075(7) 0.259(7) Uani 1 1 d . U . . .
C2E C 0.4404(8) 0.3800(5) 0.8356(4) 0.117(4) Uani 1 1 d D U . . .
H2E1 H 0.410376 0.403682 0.858621 0.141 Uiso 1 1 calc R U . . .
H2E2 H 0.477574 0.356563 0.855480 0.141 Uiso 1 1 calc R U . . .
C3E C 0.4951(6) 0.4074(5) 0.8011(4) 0.115(4) Uani 1 1 d D U . . .
H3E1 H 0.484862 0.394586 0.767345 0.172 Uiso 1 1 calc R U . . .
H3E2 H 0.557950 0.402968 0.809914 0.172 Uiso 1 1 calc R U . . .
H3E3 H 0.479743 0.443354 0.802424 0.172 Uiso 1 1 calc R U . . .
O1F O 0.1254(8) 0.6046(4) 0.7258(4) 0.212(5) Uani 1 1 d D U . . .
C2F C 0.1200(6) 0.6568(4) 0.7380(4) 0.096(3) Uani 1 1 d D U . . .
H2FA H 0.128399 0.660976 0.774283 0.115 Uiso 1 1 calc R U . . .
H2FB H 0.168748 0.675103 0.720943 0.115 Uiso 1 1 calc R U . . .
C3F C 0.0390(5) 0.6780(3) 0.7243(3) 0.087(3) Uani 1 1 d D U . . .
H3FA H 0.046081 0.715179 0.723665 0.104 Uiso 1 1 calc R U . . .
H3FB H -0.005263 0.669944 0.750457 0.104 Uiso 1 1 calc R U . . .
O4F O 0.0046(6) 0.6628(3) 0.6788(4) 0.150(3) Uani 1 1 d D U . . .
C5F C 0.0108(6) 0.6087(3) 0.6688(3) 0.102(3) Uani 1 1 d D U . . .
H5FA H -0.027501 0.589660 0.692177 0.123 Uiso 1 1 calc R U . . .
H5FB H -0.008999 0.601354 0.634401 0.123 Uiso 1 1 calc R U . . .
C6F C 0.1022(6) 0.5945(3) 0.6751(3) 0.077(2) Uani 1 1 d D U . . .
H6FA H 0.110167 0.558163 0.667608 0.093 Uiso 1 1 calc R U . . .
H6FB H 0.140717 0.614280 0.652412 0.093 Uiso 1 1 calc R U . . .
O1G O 0.2597(9) 0.7852(5) 0.7977(4) 0.222(6) Uani 1 1 d D U . . .
C2G C 0.3250(9) 0.7480(5) 0.7955(5) 0.139(5) Uani 1 1 d D U . . .
H2G1 H 0.302705 0.718089 0.777269 0.167 Uiso 1 1 calc R U . . .
H2G2 H 0.342682 0.737440 0.829434 0.167 Uiso 1 1 calc R U . . .
C3G C 0.3980(8) 0.7696(5) 0.7703(4) 0.165(6) Uani 1 1 d D U . . .
H3GA H 0.416074 0.801041 0.787530 0.198 Uiso 1 1 calc R U . . .
H3GB H 0.448945 0.745887 0.771383 0.198 Uiso 1 1 calc R U . . .
O4G O 0.3779(7) 0.7807(5) 0.7209(4) 0.201(5) Uani 1 1 d D U . . .
C5G C 0.3089(9) 0.8187(5) 0.7219(5) 0.148(5) Uani 1 1 d D U . . .
H5GA H 0.293158 0.828737 0.687549 0.177 Uiso 1 1 calc R U . . .
H5GB H 0.330474 0.849023 0.739820 0.177 Uiso 1 1 calc R U . . .
C6G C 0.2303(8) 0.7983(7) 0.7471(6) 0.180(7) Uani 1 1 d D U . . .
H6GA H 0.208069 0.767920 0.729547 0.216 Uiso 1 1 calc R U . . .
H6GB H 0.182089 0.823768 0.748234 0.216 Uiso 1 1 calc R U . . .
O1H O -0.1036(7) 0.3519(5) 0.3063(4) 0.190(5) Uani 1 1 d D U . . .
C2H C -0.0166(4) 0.3361(3) 0.3250(3) 0.0628(19) Uani 1 1 d D U . . .
H2HA H -0.017572 0.299271 0.331553 0.075 Uiso 1 1 calc R U . . .
H2HB H 0.029238 0.342716 0.299351 0.075 Uiso 1 1 calc R U . . .
C3H C 0.0058(5) 0.3614(3) 0.3683(3) 0.079(2) Uani 1 1 d D U . . .
H3HA H 0.069517 0.354936 0.375435 0.095 Uiso 1 1 calc R U . . .
H3HB H -0.029182 0.346755 0.396022 0.095 Uiso 1 1 calc R U . . .
O4H O -0.0081(7) 0.4143(4) 0.3679(5) 0.191(4) Uani 1 1 d D U . . .
C5H C -0.0998(5) 0.4265(3) 0.3555(4) 0.080(2) Uani 1 1 d D U . . .
H5HA H -0.140743 0.411296 0.380181 0.097 Uiso 1 1 calc R U . . .
H5HB H -0.108470 0.463560 0.355716 0.097 Uiso 1 1 calc R U . . .
C6H C -0.1174(6) 0.4071(4) 0.3079(4) 0.121(4) Uani 1 1 d D U . . .
H6HA H -0.077772 0.423556 0.283394 0.145 Uiso 1 1 calc R U . . .
H6HB H -0.179789 0.414835 0.298679 0.145 Uiso 1 1 calc R U . . .
O1I O 0.3919(11) 0.6629(6) 0.1790(5) 0.281(8) Uani 1 1 d D U . . .
C2I C 0.4643(8) 0.6618(6) 0.2139(4) 0.155(5) Uani 1 1 d D U . . .
H2IA H 0.499318 0.630441 0.209725 0.186 Uiso 1 1 calc R U . . .
H2IB H 0.504219 0.691064 0.208372 0.186 Uiso 1 1 calc R U . . .
C3I C 0.4274(5) 0.6639(3) 0.2622(3) 0.070(2) Uani 1 1 d D U . . .
H3IA H 0.475432 0.661541 0.287376 0.084 Uiso 1 1 calc R U . . .
H3IB H 0.386079 0.635217 0.267225 0.084 Uiso 1 1 calc R U . . .
O4I O 0.3810(10) 0.7102(5) 0.2677(5) 0.261(7) Uani 1 1 d D U . . .
C5I C 0.3148(9) 0.7196(6) 0.2307(4) 0.157(5) Uani 1 1 d D U . . .
H5IA H 0.262594 0.697798 0.237409 0.188 Uiso 1 1 calc R U . . .
H5IB H 0.295108 0.755160 0.233352 0.188 Uiso 1 1 calc R U . . .
C6I C 0.3440(5) 0.7107(4) 0.1822(3) 0.089(3) Uani 1 1 d D U . . .
H6IA H 0.383591 0.738615 0.171551 0.107 Uiso 1 1 calc R U . . .
H6IB H 0.292061 0.709941 0.159472 0.107 Uiso 1 1 calc R U . . .
C1A C 0.5111(3) 0.38200(17) 0.60654(17) 0.0300(9) Uani 1 1 d . U . . .
H1A H 0.554205 0.405785 0.595502 0.036 Uiso 1 1 calc R U . . .
N2A N 0.4340(3) 0.39941(15) 0.62503(15) 0.0310(8) Uani 1 1 d . U . . .
C3A C 0.3722(3) 0.36461(19) 0.6390(2) 0.0400(11) Uani 1 1 d . U . . .
H3A H 0.317202 0.376312 0.652089 0.048 Uiso 1 1 calc R U . . .
C4A C 0.3853(4) 0.3134(2) 0.6350(3) 0.0479(13) Uani 1 1 d D U . . .
H4A H 0.339748 0.290416 0.644594 0.057 Uiso 1 1 calc R U . . .
C5A C 0.4649(4) 0.2959(2) 0.6172(2) 0.0472(14) Uani 1 1 d . U . . .
H5A H 0.475060 0.260578 0.614588 0.057 Uiso 1 1 calc R U . . .
C6A C 0.5316(3) 0.32991(17) 0.60266(19) 0.0332(10) Uani 1 1 d . U . . .
C7A C 0.6208(4) 0.31201(19) 0.58485(19) 0.0359(11) Uani 1 1 d . U . . .
O8A O 0.6400(3) 0.26748(15) 0.58050(18) 0.0564(11) Uani 1 1 d . U . . .
O9A O 0.6773(2) 0.34991(13) 0.57707(15) 0.0402(8) Uani 1 1 d . U . . .
C10A C 0.6655(3) 0.43212(18) 0.39643(17) 0.0293(9) Uani 1 1 d . U . . .
H10A H 0.678802 0.451516 0.425214 0.035 Uiso 1 1 calc R U . . .
N11A N 0.6246(3) 0.45485(15) 0.35774(15) 0.0301(8) Uani 1 1 d . U . . .
C12A C 0.6052(3) 0.4268(2) 0.31690(19) 0.0372(11) Uani 1 1 d . U . . .
H12A H 0.576199 0.441151 0.288843 0.045 Uiso 1 1 calc R U . . .
C13A C 0.6291(4) 0.3770(3) 0.3179(2) 0.0533(15) Uani 1 1 d . U . . .
H13A H 0.616534 0.358273 0.288591 0.064 Uiso 1 1 calc R U . . .
C14A C 0.6671(4) 0.35171(19) 0.3539(2) 0.0385(11) Uani 1 1 d . U . . .
H14A H 0.678783 0.316515 0.351961 0.046 Uiso 1 1 calc R U . . .
C15A C 0.6889(3) 0.38091(19) 0.39563(19) 0.0330(10) Uani 1 1 d . U . . .
C16A C 0.7441(4) 0.3588(2) 0.4376(2) 0.0373(11) Uani 1 1 d . U . . .
O17A O 0.7968(3) 0.32395(16) 0.42967(15) 0.0515(10) Uani 1 1 d . U . . .
N18A N 0.7364(3) 0.3818(2) 0.48278(17) 0.0437(11) Uani 1 1 d D U . . .
H2A H 0.690(3) 0.400(2) 0.487(3) 0.066 Uiso 1 1 d D U . . .
C19A C 0.7995(3) 0.3742(2) 0.52300(19) 0.0376(11) Uani 1 1 d . U . . .
H19A H 0.855666 0.360650 0.508108 0.045 Uiso 1 1 calc R U . . .
C20A C 0.7707(3) 0.3375(2) 0.5647(2) 0.0394(12) Uani 1 1 d . U . . .
H20A H 0.778364 0.301325 0.555018 0.047 Uiso 1 1 calc R U . . .
C21A C 0.8302(4) 0.3525(2) 0.6096(2) 0.0510(15) Uani 1 1 d . U . . .
H21G H 0.800197 0.345426 0.641658 0.061 Uiso 1 1 calc R U . . .
H21H H 0.888213 0.334738 0.608704 0.061 Uiso 1 1 calc R U . . .
C22A C 0.8413(3) 0.4085(2) 0.6012(2) 0.0420(12) Uani 1 1 d . U . . .
C23A C 0.8232(3) 0.4217(2) 0.5514(2) 0.0391(12) Uani 1 1 d . U . . .
C24A C 0.8284(4) 0.4709(2) 0.5355(3) 0.0526(15) Uani 1 1 d . U . . .
H24A H 0.816134 0.478978 0.501789 0.063 Uiso 1 1 calc R U . . .
C25A C 0.8520(4) 0.5099(3) 0.5696(3) 0.0618(18) Uani 1 1 d . U . . .
H25A H 0.855032 0.544063 0.559129 0.074 Uiso 1 1 calc R U . . .
C26A C 0.8708(4) 0.4966(3) 0.6191(3) 0.066(2) Uani 1 1 d . U . . .
H26A H 0.887025 0.522311 0.641995 0.079 Uiso 1 1 calc R U . . .
C27A C 0.8662(4) 0.4466(3) 0.6356(3) 0.0568(16) Uani 1 1 d . U . . .
H27A H 0.879592 0.438363 0.669164 0.068 Uiso 1 1 calc R U . . .

loop_
_atom_site_aniso_label
_atom_site_aniso_U_11
_atom_site_aniso_U_22
_atom_site_aniso_U_33
_atom_site_aniso_U_23
_atom_site_aniso_U_13
_atom_site_aniso_U_12
Cl1 0.0467(7) 0.0538(8) 0.0285(6) 0.0088(6) 0.0119(5) 0.0068(6)
O1 0.062(2) 0.0232(16) 0.0258(17) 0.0048(13) 0.0107(16) -0.0004(15)
Ni1 0.0294(2) 0.0212(2) 0.0222(3) 0.0016(2) 0.0024(2) 0.0035(2)
O2 0.0477(19) 0.0296(17) 0.0270(17) -0.0011(14) 0.0044(14) -0.0012(15)
Cl2 0.0481(7) 0.0499(8) 0.0288(6) 0.0031(5) 0.0110(5) 0.0065(6)
Ni2 0.0304(3) 0.0251(3) 0.0231(3) -0.0010(2) 0.0020(2) 0.0025(2)
Cl3 0.0761(9) 0.0267(6) 0.0298(6) -0.0015(5) 0.0010(6) -0.0021(6)
Cl4 0.0483(6) 0.0233(5) 0.0326(6) -0.0010(4) 0.0074(5) -0.0028(5)
C1B 0.033(2) 0.026(2) 0.0225(19) -0.0007(15) 0.0018(17) 0.0056(18)
N2B 0.0318(18) 0.0238(18) 0.0263(19) 0.0003(15) 0.0009(15) 0.0063(15)
C3B 0.037(2) 0.027(2) 0.037(2) 0.0084(19) 0.002(2) 0.004(2)
C4B 0.045(3) 0.038(3) 0.039(3) 0.012(2) -0.012(2) 0.007(2)
C5B 0.041(2) 0.036(3) 0.042(3) 0.008(2) -0.009(2) 0.002(2)
C6B 0.033(2) 0.029(2) 0.029(2) 0.0001(18) -0.0008(18) 0.0032(18)
C7B 0.035(2) 0.036(3) 0.033(2) -0.001(2) -0.005(2) -0.002(2)
O8B 0.067(3) 0.057(3) 0.067(3) 0.013(2) -0.035(2) -0.027(2)
O9B 0.0444(18) 0.0265(16) 0.0347(18) 0.0039(14) -0.0104(15) -0.0128(14)
C10B 0.031(2) 0.029(2) 0.036(2) -0.0002(19) 0.0009(19) -0.0033(18)
N11B 0.0303(18) 0.036(2) 0.032(2) -0.0006(17) 0.0009(16) 0.0038(16)
C12B 0.039(2) 0.047(3) 0.040(3) -0.006(2) 0.003(2) 0.010(2)
C13B 0.031(2) 0.068(4) 0.063(4) -0.015(3) 0.004(3) 0.005(3)
C14B 0.030(2) 0.062(4) 0.059(4) 0.001(3) -0.002(2) 0.003(3)
C15B 0.035(2) 0.031(2) 0.031(2) 0.0023(19) 0.0006(19) -0.0024(19)
C16B 0.036(2) 0.035(3) 0.037(3) 0.003(2) -0.005(2) -0.007(2)
O17B 0.041(2) 0.066(3) 0.067(3) -0.023(2) -0.005(2) -0.014(2)
N18B 0.038(2) 0.029(2) 0.036(2) -0.0032(17) -0.0030(18) -0.0115(17)
C19B 0.046(3) 0.025(2) 0.034(3) -0.0011(19) -0.006(2) -0.011(2)
C20B 0.055(3) 0.031(3) 0.039(3) -0.003(2) -0.006(2) -0.014(2)
C21B 0.081(4) 0.036(3) 0.030(3) -0.003(2) 0.003(3) -0.013(3)
C22B 0.064(3) 0.025(2) 0.057(3) -0.008(2) 0.014(3) -0.012(3)
C23B 0.049(3) 0.023(2) 0.046(3) -0.003(2) 0.000(2) -0.010(2)
C24B 0.057(3) 0.029(3) 0.071(4) 0.001(3) -0.010(3) 0.000(2)
C25B 0.061(4) 0.034(3) 0.113(6) -0.002(4) -0.026(4) 0.000(3)
C26B 0.063(4) 0.043(4) 0.144(8) -0.013(5) 0.005(5) 0.007(3)
C27B 0.078(4) 0.042(3) 0.090(5) -0.020(3) 0.027(4) -0.009(3)
C1C 0.032(2) 0.029(2) 0.023(2) -0.0061(17) 0.0017(17) 0.0020(18)
N2C 0.0362(19) 0.0236(18) 0.0225(18) -0.0022(14) -0.0010(15) 0.0062(15)
C3C 0.043(3) 0.037(3) 0.040(3) -0.005(2) -0.013(2) 0.009(2)
C4C 0.064(4) 0.045(3) 0.084(5) -0.008(3) 0.012(4) 0.012(3)
C5C 0.062(3) 0.029(3) 0.043(3) -0.014(2) -0.008(3) 0.011(2)
C6C 0.040(2) 0.026(2) 0.030(2) -0.0011(18) -0.001(2) 0.0060(18)
C7C 0.045(3) 0.028(2) 0.038(3) -0.004(2) 0.003(2) 0.011(2)
O8C 0.085(3) 0.041(2) 0.051(3) -0.0095(19) -0.004(2) 0.034(2)
O9C 0.0452(19) 0.0340(18) 0.0289(18) 0.0046(14) 0.0013(14) 0.0177(15)
C10C 0.032(2) 0.023(2) 0.024(2) 0.0019(16) 0.0038(17) -0.0008(17)
N11C 0.0352(19) 0.0259(18) 0.029(2) 0.0021(15) 0.0049(16) 0.0000(15)
C12C 0.037(2) 0.038(3) 0.044(3) 0.008(2) 0.004(2) -0.002(2)
C13C 0.049(3) 0.029(2) 0.058(3) 0.004(2) 0.009(3) -0.011(2)
C14C 0.060(3) 0.023(2) 0.041(3) 0.005(2) 0.004(3) -0.003(2)
C15C 0.044(2) 0.024(2) 0.023(2) 0.0011(17) -0.0012(19) 0.0022(18)
C16C 0.056(3) 0.020(2) 0.027(2) -0.0024(17) 0.001(2) 0.009(2)
O17C 0.061(2) 0.037(2) 0.051(2) 0.0158(18) 0.014(2) 0.0231(18)
N18C 0.042(2) 0.040(2) 0.030(2) 0.0073(18) 0.0053(18) 0.0082(19)
C19C 0.038(2) 0.035(3) 0.036(3) 0.009(2) -0.003(2) 0.011(2)
C20C 0.038(2) 0.037(3) 0.035(2) 0.007(2) -0.001(2) 0.018(2)
C21C 0.042(3) 0.052(3) 0.041(3) 0.007(3) 0.003(2) 0.013(2)
C22C 0.044(3) 0.051(3) 0.044(3) 0.014(3) -0.002(2) 0.013(3)
C23C 0.042(3) 0.048(3) 0.039(3) 0.007(2) -0.004(2) 0.012(2)
C24C 0.058(3) 0.051(4) 0.056(4) -0.006(3) 0.001(3) 0.006(3)
C25C 0.073(4) 0.056(4) 0.083(5) -0.008(4) -0.016(4) 0.010(4)
C26C 0.059(4) 0.052(4) 0.087(5) 0.006(4) -0.017(4) -0.010(3)
C27C 0.042(3) 0.073(5) 0.069(4) 0.020(4) -0.014(3) -0.003(3)
C1D 0.033(2) 0.025(2) 0.032(2) -0.0001(18) -0.0012(18) -0.0040(18)
N2D 0.0286(17) 0.0254(18) 0.032(2) -0.0005(16) 0.0017(15) 0.0090(15)
C3D 0.044(2) 0.032(2) 0.047(3) -0.004(2) 0.002(2) 0.005(2)
C4D 0.035(2) 0.052(3) 0.062(4) -0.008(3) 0.008(2) 0.008(2)
C5D 0.029(2) 0.046(3) 0.061(4) -0.009(3) -0.001(2) 0.000(2)
C6D 0.038(2) 0.026(2) 0.044(3) 0.003(2) 0.001(2) 0.0011(19)
C7D 0.037(2) 0.030(2) 0.051(3) 0.000(2) -0.003(2) -0.003(2)
O8D 0.045(2) 0.059(3) 0.094(4) -0.032(3) -0.016(2) -0.001(2)
O9D 0.048(2) 0.037(2) 0.054(2) -0.0166(18) 0.0048(18) -0.0139(17)
C10D 0.0312(19) 0.0254(19) 0.028(2) 0.0006(17) -0.0023(19) 0.0047(17)
N11D 0.0326(18) 0.0270(19) 0.0279(19) -0.0018(15) -0.0035(15) 0.0046(15)
C12D 0.042(2) 0.031(2) 0.031(2) 0.0052(18) -0.002(2) 0.001(2)
C13D 0.048(3) 0.034(3) 0.047(3) 0.009(2) -0.017(2) 0.003(2)
C14D 0.037(2) 0.048(3) 0.049(3) 0.006(3) -0.010(2) 0.003(2)
C15D 0.037(2) 0.033(2) 0.027(2) -0.0020(19) -0.0039(19) 0.0036(19)
C16D 0.036(2) 0.034(2) 0.041(3) 0.004(2) -0.005(2) -0.0025(19)
O17D 0.061(3) 0.067(3) 0.077(3) 0.023(3) -0.033(2) -0.027(2)
N18D 0.053(2) 0.031(2) 0.032(2) 0.0008(18) -0.0042(19) -0.0071(19)
C19D 0.055(3) 0.023(2) 0.035(3) -0.0036(19) -0.005(2) -0.007(2)
C20D 0.060(3) 0.028(2) 0.050(3) -0.012(2) 0.003(3) -0.014(2)
C21D 0.095(5) 0.048(3) 0.043(3) -0.007(3) 0.003(3) -0.008(3)
C22D 0.071(4) 0.029(3) 0.067(4) 0.005(3) -0.023(3) -0.013(3)
C23D 0.048(3) 0.029(3) 0.072(4) 0.008(3) 0.003(3) -0.007(2)
C24D 0.089(5) 0.052(4) 0.120(7) 0.025(5) 0.029(5) 0.012(4)
C25D 0.061(4) 0.077(6) 0.161(9) 0.008(6) 0.023(5) -0.008(4)
C26D 0.077(5) 0.051(4) 0.138(7) 0.024(5) -0.024(5) -0.007(4)
C27D 0.083(5) 0.040(3) 0.097(5) 0.020(3) -0.038(4) -0.014(3)
O1E 0.200(10) 0.158(10) 0.417(19) 0.084(12) -0.104(12) -0.076(9)
C2E 0.146(8) 0.119(8) 0.087(6) 0.038(6) 0.000(6) 0.012(7)
C3E 0.089(6) 0.172(11) 0.083(6) 0.048(7) -0.035(5) -0.005(7)
O1F 0.214(9) 0.234(11) 0.186(9) 0.070(9) -0.030(8) -0.005(9)
C2F 0.098(6) 0.107(7) 0.084(6) -0.008(5) 0.005(5) -0.019(6)
C3F 0.084(5) 0.080(5) 0.096(6) -0.057(5) 0.003(5) 0.015(4)
O4F 0.150(7) 0.104(6) 0.196(8) 0.006(6) -0.016(6) 0.012(5)
C5F 0.128(7) 0.112(7) 0.068(5) -0.014(5) -0.004(5) -0.053(6)
C6F 0.099(6) 0.040(3) 0.092(6) -0.008(4) 0.035(5) 0.012(4)
O1G 0.288(11) 0.229(10) 0.148(8) 0.022(8) 0.095(8) 0.072(9)
C2G 0.181(10) 0.125(9) 0.112(8) 0.025(7) 0.018(8) 0.017(8)
C3G 0.186(11) 0.217(12) 0.093(8) 0.004(8) -0.055(8) -0.035(10)
O4G 0.181(8) 0.218(10) 0.204(10) 0.005(9) 0.001(8) 0.021(8)
C5G 0.168(9) 0.138(9) 0.138(9) 0.056(7) 0.030(8) 0.091(8)
C6G 0.147(10) 0.223(13) 0.171(11) 0.044(10) -0.040(9) 0.043(9)
O1H 0.183(8) 0.251(11) 0.135(7) -0.064(8) -0.002(7) 0.002(8)
C2H 0.038(3) 0.075(5) 0.075(5) -0.028(4) 0.006(3) 0.009(3)
C3H 0.066(4) 0.093(6) 0.079(5) 0.020(5) -0.007(4) 0.002(4)
O4H 0.185(8) 0.157(8) 0.232(10) -0.011(8) -0.013(8) -0.029(7)
C5H 0.071(4) 0.042(3) 0.129(7) 0.008(4) 0.017(5) 0.012(3)
C6H 0.070(5) 0.157(9) 0.137(8) 0.097(8) 0.010(5) 0.022(6)
O1I 0.292(12) 0.294(13) 0.257(12) -0.048(10) -0.054(11) 0.008(11)
C2I 0.142(9) 0.177(11) 0.147(10) -0.014(9) -0.010(8) 0.078(8)
C3I 0.082(5) 0.063(4) 0.066(4) 0.019(4) 0.000(4) 0.024(4)
O4I 0.297(12) 0.278(12) 0.210(11) -0.017(10) -0.028(10) 0.044(11)
C5I 0.141(9) 0.191(11) 0.138(9) 0.010(9) -0.010(8) 0.055(9)
C6I 0.097(6) 0.119(7) 0.052(4) 0.027(5) 0.018(4) 0.032(5)
C1A 0.040(2) 0.023(2) 0.028(2) 0.0044(17) 0.0014(19) 0.0033(18)
N2A 0.0348(19) 0.0249(18) 0.033(2) 0.0044(15) 0.0003(16) -0.0001(15)
C3A 0.040(2) 0.034(2) 0.046(3) 0.010(2) 0.004(2) -0.001(2)
C4A 0.048(3) 0.035(3) 0.061(4) 0.005(3) 0.002(3) -0.006(2)
C5A 0.066(4) 0.021(2) 0.054(3) 0.001(2) 0.005(3) -0.002(2)
C6A 0.048(3) 0.020(2) 0.031(2) 0.0004(18) 0.001(2) 0.0055(19)
C7A 0.053(3) 0.025(2) 0.030(2) -0.0001(19) -0.003(2) 0.007(2)
O8A 0.070(3) 0.0271(19) 0.072(3) -0.0060(19) 0.011(2) 0.0118(19)
O9A 0.0447(19) 0.0245(17) 0.051(2) 0.0046(16) 0.0032(17) 0.0099(15)
C10A 0.030(2) 0.035(2) 0.024(2) -0.0080(18) 0.0012(17) 0.0044(18)
N11A 0.0359(18) 0.0310(19) 0.0234(18) -0.0036(16) -0.0003(15) 0.0059(16)
C12A 0.043(3) 0.044(3) 0.025(2) -0.005(2) -0.003(2) 0.006(2)
C13A 0.067(4) 0.050(3) 0.043(3) -0.012(3) -0.002(3) 0.008(3)
C14A 0.050(3) 0.026(2) 0.040(3) -0.007(2) 0.002(2) 0.003(2)
C15A 0.035(2) 0.033(2) 0.031(2) 0.001(2) -0.0008(19) 0.0013(19)
C16A 0.045(3) 0.032(2) 0.035(3) 0.004(2) 0.003(2) 0.006(2)
O17A 0.074(3) 0.039(2) 0.042(2) 0.0022(17) 0.004(2) 0.021(2)
N18A 0.048(2) 0.051(3) 0.032(2) 0.002(2) 0.0037(19) 0.020(2)
C19A 0.038(2) 0.043(3) 0.031(2) 0.003(2) 0.001(2) 0.012(2)
C20A 0.044(3) 0.029(2) 0.046(3) 0.005(2) 0.004(2) 0.017(2)
C21A 0.053(3) 0.059(4) 0.041(3) 0.016(3) 0.001(3) 0.020(3)
C22A 0.037(2) 0.052(3) 0.037(3) 0.002(2) 0.005(2) 0.005(2)
C23A 0.038(2) 0.047(3) 0.033(3) 0.004(2) 0.005(2) 0.010(2)
C24A 0.053(3) 0.050(3) 0.055(3) 0.012(3) 0.009(3) 0.005(3)
C25A 0.048(3) 0.052(4) 0.085(5) 0.004(4) 0.003(3) -0.007(3)
C26A 0.047(3) 0.061(4) 0.089(5) -0.035(4) 0.012(3) -0.003(3)
C27A 0.045(3) 0.082(5) 0.043(3) -0.013(3) 0.007(3) 0.008(3)

loop_
_atom_type_symbol
_atom_type_description
_atom_type_scat_dispersion_real
_atom_type_scat_dispersion_imag
_atom_type_scat_source
C C 0.0033 0.0016 'International Tables Vol C Tables 4.2.6.8 and 6.1.1.4'
H H 0.0000 0.0000 'International Tables Vol C Tables 4.2.6.8 and 6.1.1.4'
N N 0.0064 0.0033 'International Tables Vol C Tables 4.2.6.8 and 6.1.1.4'
O O 0.0110 0.0060 'International Tables Vol C Tables 4.2.6.8 and 6.1.1.4'
Cl Cl 0.1472 0.1563 'International Tables Vol C Tables 4.2.6.8 and 6.1.1.4'
Ni Ni 0.3447 1.0913 'International Tables Vol C Tables 4.2.6.8 and 6.1.1.4'

loop_
_geom_angle_atom_site_label_1
_geom_angle_atom_site_label_2
_geom_angle_atom_site_label_3
_geom_angle
_geom_angle_site_symmetry_1
_geom_angle_site_symmetry_3
_geom_angle_publ_flag
O1 Ni1 N2B 89.77(15) . . ?
O1 Ni1 N2D 88.80(15) . . ?
N2B Ni1 N2D 178.11(15) . . ?
O1 Ni1 N2C 92.19(14) . . ?
N2B Ni1 N2C 88.69(15) . . ?
N2D Ni1 N2C 90.13(15) . . ?
O1 Ni1 N2A 89.40(14) . . ?
N2B Ni1 N2A 91.39(15) . . ?
N2D Ni1 N2A 89.83(15) . . ?
N2C Ni1 N2A 178.41(15) . . ?
O1 Ni1 Cl1 178.18(10) . . ?
N2B Ni1 Cl1 90.85(11) . . ?
N2D Ni1 Cl1 90.62(11) . . ?
N2C Ni1 Cl1 89.54(11) . . ?
N2A Ni1 Cl1 88.87(12) . . ?
O2 Ni2 N11D 86.52(15) . . ?
O2 Ni2 N11A 88.62(14) . . ?
N11D Ni2 N11A 89.32(15) . . ?
O2 Ni2 N11B 85.92(15) . . ?
N11D Ni2 N11B 172.39(16) . . ?
N11A Ni2 N11B 91.42(15) . . ?
O2 Ni2 N11C 89.03(14) . . ?
N11D Ni2 N11C 91.50(15) . . ?
N11A Ni2 N11C 177.46(15) . . ?
N11B Ni2 N11C 87.45(16) . . ?
O2 Ni2 Cl2 178.69(11) . . ?
N11D Ni2 Cl2 92.55(12) . . ?
N11A Ni2 Cl2 92.30(11) . . ?
N11B Ni2 Cl2 94.99(12) . . ?
N11C Ni2 Cl2 90.07(11) . . ?
N2B C1B C6B 122.1(4) . . ?
C3B N2B C1B 118.0(4) . . ?
C3B N2B Ni1 120.7(3) . . ?
C1B N2B Ni1 120.5(3) . . ?
N2B C3B C4B 123.7(5) . . ?
C5B C4B C3B 118.5(5) . . ?
C4B C5B C6B 119.5(5) . . ?
C5B C6B C1B 118.0(5) . . ?
C5B C6B C7B 118.9(4) . . ?
C1B C6B C7B 123.0(4) . . ?
O8B C7B O9B 123.9(5) . . ?
O8B C7B C6B 123.1(5) . . ?
O9B C7B C6B 113.1(4) . . ?
C7B O9B C20B 116.2(4) . . ?
N11B C10B C15B 124.1(4) . . ?
C10B N11B C12B 118.2(4) . . ?
C10B N11B Ni2 118.6(3) . . ?
C12B N11B Ni2 122.9(4) . . ?
N11B C12B C13B 121.7(5) . . ?
C14B C13B C12B 119.6(5) . . ?
C13B C14B C15B 119.6(5) . . ?
C10B C15B C14B 116.8(5) . . ?
C10B C15B C16B 124.7(4) . . ?
C14B C15B C16B 118.4(5) . . ?
O17B C16B N18B 122.2(5) . . ?
O17B C16B C15B 120.9(5) . . ?
N18B C16B C15B 116.8(4) . . ?
C16B N18B C19B 120.2(4) . . ?
N18B C19B C23B 113.4(4) . . ?
N18B C19B C20B 117.1(4) . . ?
C23B C19B C20B 103.8(4) . . ?
O9B C20B C21B 109.6(5) . . ?
O9B C20B C19B 107.8(4) . . ?
C21B C20B C19B 104.7(5) . . ?
C22B C21B C20B 103.9(4) . . ?
C23B C22B C27B 118.3(7) . . ?
C23B C22B C21B 111.4(5) . . ?
C27B C22B C21B 130.3(6) . . ?
C24B C23B C22B 122.8(6) . . ?
C24B C23B C19B 127.8(5) . . ?
C22B C23B C19B 109.3(5) . . ?
C23B C24B C25B 116.8(7) . . ?
C26B C25B C24B 120.3(8) . . ?
C25B C26B C27B 124.0(7) . . ?
C26B C27B C22B 117.7(7) . . ?
N2C C1C C6C 121.8(4) . . ?
C3C N2C C1C 118.4(4) . . ?
C3C N2C Ni1 119.5(3) . . ?
C1C N2C Ni1 122.0(3) . . ?
N2C C3C C4C 113.3(5) . . ?
C5C C4C C3C 136.0(7) . . ?
C4C C5C C6C 110.9(5) . . ?
C1C C6C C5C 119.4(5) . . ?
C1C C6C C7C 121.7(4) . . ?
C5C C6C C7C 118.8(4) . . ?
O8C C7C O9C 125.4(5) . . ?
O8C C7C C6C 123.5(5) . . ?
O9C C7C C6C 111.0(4) . . ?
C7C O9C C20C 116.9(4) . . ?
N11C C10C C15C 122.5(4) . . ?
C10C N11C C12C 118.1(4) . . ?
C10C N11C Ni2 121.0(3) . . ?
C12C N11C Ni2 120.9(3) . . ?
N11C C12C C13C 122.9(5) . . ?
C14C C13C C12C 117.8(5) . . ?
C13C C14C C15C 120.4(5) . . ?
C14C C15C C10C 118.2(5) . . ?
C14C C15C C16C 121.6(4) . . ?
C10C C15C C16C 119.8(4) . . ?
O17C C16C N18C 124.3(5) . . ?
O17C C16C C15C 119.7(5) . . ?
N18C C16C C15C 115.9(4) . . ?
C16C N18C C19C 121.6(4) . . ?
N18C C19C C23C 114.4(4) . . ?
N18C C19C C20C 115.9(4) . . ?
C23C C19C C20C 102.3(4) . . ?
O9C C20C C21C 109.2(4) . . ?
O9C C20C C19C 106.1(4) . . ?
C21C C20C C19C 104.7(5) . . ?
C20C C21C C22C 102.6(4) . . ?
C27C C22C C23C 120.2(6) . . ?
C27C C22C C21C 130.5(6) . . ?
C23C C22C C21C 109.2(5) . . ?
C24C C23C C22C 120.6(6) . . ?
C24C C23C C19C 129.5(5) . . ?
C22C C23C C19C 109.8(5) . . ?
C23C C24C C25C 118.9(7) . . ?
C26C C25C C24C 119.9(7) . . ?
C25C C26C C27C 121.2(7) . . ?
C22C C27C C26C 119.1(7) . . ?
N2D C1D C6D 122.6(4) . . ?
C1D N2D C3D 118.1(4) . . ?
C1D N2D Ni1 119.7(3) . . ?
C3D N2D Ni1 121.6(3) . . ?
N2D C3D C4D 120.7(5) . . ?
C5D C4D C3D 121.4(5) . . ?
C4D C5D C6D 117.9(5) . . ?
C5D C6D C1D 119.3(5) . . ?
C5D C6D C7D 119.1(5) . . ?
C1D C6D C7D 121.3(5) . . ?
O8D C7D O9D 123.7(5) . . ?
O8D C7D C6D 124.9(5) . . ?
O9D C7D C6D 111.4(4) . . ?
C7D O9D C20D 118.3(4) . . ?
N11D C10D C15D 123.4(4) . . ?
C12D N11D C10D 117.5(4) . . ?
C12D N11D Ni2 121.5(3) . . ?
C10D N11D Ni2 121.0(3) . . ?
N11D C12D C13D 123.6(5) . . ?
C14D C13D C12D 118.4(5) . . ?
C13D C14D C15D 120.3(5) . . ?
C14D C15D C10D 116.8(5) . . ?
C14D C15D C16D 120.0(5) . . ?
C10D C15D C16D 122.8(4) . . ?
O17D C16D N18D 123.1(5) . . ?
O17D C16D C15D 119.9(5) . . ?
N18D C16D C15D 117.0(4) . . ?
C16D N18D C19D 121.7(4) . . ?
N18D C19D C23D 111.2(4) . . ?
N18D C19D C20D 116.6(4) . . ?
C23D C19D C20D 104.3(5) . . ?
O9D C20D C21D 106.4(5) . . ?
O9D C20D C19D 111.1(4) . . ?
C21D C20D C19D 108.4(5) . . ?
C20D C21D C22D 104.9(5) . . ?
C27D C22D C23D 122.1(8) . . ?
C27D C22D C21D 127.4(7) . . ?
C23D C22D C21D 110.5(6) . . ?
C24D C23D C22D 121.7(7) . . ?
C24D C23D C19D 127.4(6) . . ?
C22D C23D C19D 111.0(6) . . ?
C23D C24D C25D 116.4(8) . . ?
C26D C25D C24D 118.2(8) . . ?
C25D C26D C27D 126.3(8) . . ?
C26D C27D C22D 115.3(8) . . ?
C3E C2E O1E 108.1(11) . . ?
C2F O1F C6F 112.7(8) . . ?
C3F C2F O1F 112.5(8) . . ?
C2F C3F O4F 116.2(7) . . ?
C3F O4F C5F 115.1(7) . . ?
C6F C5F O4F 107.3(7) . . ?
O1F C6F C5F 107.3(7) . . ?
C2G O1G C6G 109.7(10) . . ?
O1G C2G C3G 106.4(10) . . ?
O4G C3G C2G 112.0(10) . . ?
C3G O4G C5G 106.4(10) . . ?
O4G C5G C6G 109.2(10) . . ?
C5G C6G O1G 105.9(10) . . ?
C2H O1H C6H 113.5(8) . . ?
C3H C2H O1H 111.6(6) . . ?
C2H C3H O4H 115.9(8) . . ?
C3H O4H C5H 111.2(8) . . ?
C6H C5H O4H 107.9(8) . . ?
C5H C6H O1H 111.3(7) . . ?
C2I O1I C6I 110.7(10) . . ?
C3I C2I O1I 107.7(10) . . ?
C2I C3I O4I 108.8(8) . . ?
C3I O4I C5I 114.8(11) . . ?
C6I C5I O4I 113.9(10) . . ?
C5I C6I O1I 110.8(9) . . ?
N2A C1A C6A 123.3(4) . . ?
C1A N2A C3A 117.3(4) . . ?
C1A N2A Ni1 121.9(3) . . ?
C3A N2A Ni1 120.6(3) . . ?
N2A C3A C4A 123.4(5) . . ?
C5A C4A C3A 119.0(5) . . ?
C4A C5A C6A 120.3(5) . . ?
C5A C6A C1A 116.8(5) . . ?
C5A C6A C7A 121.6(4) . . ?
C1A C6A C7A 121.6(5) . . ?
O8A C7A O9A 124.3(5) . . ?
O8A C7A C6A 123.2(5) . . ?
O9A C7A C6A 112.4(4) . . ?
C7A O9A C20A 118.3(4) . . ?
N11A C10A C15A 122.3(4) . . ?
C10A N11A C12A 118.5(4) . . ?
C10A N11A Ni2 119.6(3) . . ?
C12A N11A Ni2 121.8(3) . . ?
N11A C12A C13A 117.1(5) . . ?
C14A C13A C12A 128.5(6) . . ?
C13A C14A C15A 114.4(5) . . ?
C14A C15A C10A 119.2(5) . . ?
C14A C15A C16A 120.6(5) . . ?
C10A C15A C16A 120.0(4) . . ?
O17A C16A N18A 122.8(5) . . ?
O17A C16A C15A 120.7(5) . . ?
N18A C16A C15A 116.3(4) . . ?
C16A N18A C19A 123.2(4) . . ?
N18A C19A C23A 114.5(4) . . ?
N18A C19A C20A 116.4(5) . . ?
C23A C19A C20A 102.8(4) . . ?
O9A C20A C19A 106.8(4) . . ?
O9A C20A C21A 108.3(4) . . ?
C19A C20A C21A 104.0(5) . . ?
C22A C21A C20A 101.4(4) . . ?
C23A C22A C27A 119.5(6) . . ?
C23A C22A C21A 111.4(5) . . ?
C27A C22A C21A 129.1(6) . . ?
C24A C23A C22A 121.3(6) . . ?
C24A C23A C19A 130.1(5) . . ?
C22A C23A C19A 108.6(5) . . ?
C23A C24A C25A 120.1(6) . . ?
C26A C25A C24A 118.6(7) . . ?
C27A C26A C25A 121.9(7) . . ?
C26A C27A C22A 118.7(6) . . ?

loop_
_geom_bond_atom_site_label_1
_geom_bond_atom_site_label_2
_geom_bond_distance
_geom_bond_site_symmetry_2
_geom_bond_publ_flag
Cl1 Ni1 2.3859(14) . ?
O1 Ni1 2.060(3) . ?
Ni1 N2B 2.117(4) . ?
Ni1 N2D 2.117(4) . ?
Ni1 N2C 2.133(4) . ?
Ni1 N2A 2.135(4) . ?
O2 Ni2 2.100(3) . ?
Cl2 Ni2 2.3744(14) . ?
Ni2 N11D 2.105(4) . ?
Ni2 N11A 2.118(4) . ?
Ni2 N11B 2.121(4) . ?
Ni2 N11C 2.124(4) . ?
C1B N2B 1.337(6) . ?
C1B C6B 1.389(6) . ?
N2B C3B 1.326(6) . ?
C3B C4B 1.365(7) . ?
C4B C5B 1.364(8) . ?
C5B C6B 1.387(7) . ?
C6B C7B 1.479(7) . ?
C7B O8B 1.207(6) . ?
C7B O9B 1.337(6) . ?
O9B C20B 1.440(6) . ?
C10B N11B 1.339(6) . ?
C10B C15B 1.382(7) . ?
N11B C12B 1.340(6) . ?
C12B C13B 1.387(8) . ?
C13B C14B 1.369(9) . ?
C14B C15B 1.402(7) . ?
C15B C16B 1.492(7) . ?
C16B O17B 1.221(6) . ?
C16B N18B 1.359(7) . ?
N18B C19B 1.438(6) . ?
C19B C23B 1.513(8) . ?
C19B C20B 1.548(7) . ?
C20B C21B 1.534(8) . ?
C21B C22B 1.493(9) . ?
C22B C23B 1.395(8) . ?
C22B C27B 1.411(10) . ?
C23B C24B 1.383(8) . ?
C24B C25B 1.419(10) . ?
C25B C26B 1.327(13) . ?
C26B C27B 1.378(12) . ?
C1C N2C 1.341(6) . ?
C1C C6C 1.388(6) . ?
N2C C3C 1.336(6) . ?
C3C C4C 1.348(8) . ?
C4C C5C 1.219(9) . ?
C5C C6C 1.389(7) . ?
C6C C7C 1.498(7) . ?
C7C O8C 1.181(6) . ?
C7C O9C 1.334(6) . ?
O9C C20C 1.445(6) . ?
C10C N11C 1.333(6) . ?
C10C C15C 1.387(6) . ?
N11C C12C 1.345(6) . ?
C12C C13C 1.382(7) . ?
C13C C14C 1.372(8) . ?
C14C C15C 1.375(7) . ?
C15C C16C 1.502(7) . ?
C16C O17C 1.219(6) . ?
C16C N18C 1.338(6) . ?
N18C C19C 1.449(7) . ?
C19C C23C 1.498(8) . ?
C19C C20C 1.531(7) . ?
C20C C21C 1.515(8) . ?
C21C C22C 1.522(9) . ?
C22C C27C 1.369(9) . ?
C22C C23C 1.403(8) . ?
C23C C24C 1.380(9) . ?
C24C C25C 1.401(10) . ?
C25C C26C 1.374(11) . ?
C26C C27C 1.391(11) . ?
C1D N2D 1.338(6) . ?
C1D C6D 1.395(7) . ?
N2D C3D 1.357(6) . ?
C3D C4D 1.404(8) . ?
C4D C5D 1.345(8) . ?
C5D C6D 1.393(7) . ?
C6D C7D 1.469(8) . ?
C7D O8D 1.186(6) . ?
C7D O9D 1.350(6) . ?
O9D C20D 1.451(6) . ?
C10D N11D 1.339(6) . ?
C10D C15D 1.398(6) . ?
N11D C12D 1.330(6) . ?
C12D C13D 1.382(7) . ?
C13D C14D 1.360(8) . ?
C14D C15D 1.396(7) . ?
C15D C16D 1.494(7) . ?
C16D O17D 1.211(6) . ?
C16D N18D 1.334(7) . ?
N18D C19D 1.465(6) . ?
C19D C23D 1.511(8) . ?
C19D C20D 1.514(8) . ?
C20D C21D 1.505(9) . ?
C21D C22D 1.508(10) . ?
C22D C27D 1.375(9) . ?
C22D C23D 1.381(9) . ?
C23D C24D 1.376(10) . ?
C24D C25D 1.455(13) . ?
C25D C26D 1.329(13) . ?
C26D C27D 1.371(13) . ?
O1E C2E 1.427(16) . ?
C2E C3E 1.421(10) . ?
O1F C2F 1.407(9) . ?
O1F C6F 1.417(8) . ?
C2F C3F 1.374(8) . ?
C3F O4F 1.374(8) . ?
O4F C5F 1.443(8) . ?
C5F C6F 1.419(8) . ?
O1G C2G 1.376(10) . ?
O1G C6G 1.456(11) . ?
C2G C3G 1.395(10) . ?
C3G O4G 1.378(10) . ?
O4G C5G 1.430(10) . ?
C5G C6G 1.448(11) . ?
O1H C2H 1.445(10) . ?
O1H C6H 1.461(10) . ?
C2H C3H 1.370(7) . ?
C3H O4H 1.402(9) . ?
O4H C5H 1.437(10) . ?
C5H C6H 1.388(10) . ?
O1I C2I 1.420(11) . ?
O1I C6I 1.444(11) . ?
C2I C3I 1.397(8) . ?
C3I O4I 1.403(11) . ?
O4I C5I 1.413(11) . ?
C5I C6I 1.379(10) . ?
C1A N2A 1.328(6) . ?
C1A C6A 1.402(6) . ?
N2A C3A 1.346(6) . ?
C3A C4A 1.361(8) . ?
C4A C5A 1.354(8) . ?
C5A C6A 1.387(7) . ?
C6A C7A 1.484(7) . ?
C7A O8A 1.207(6) . ?
C7A O9A 1.317(6) . ?
O9A C20A 1.461(6) . ?
C10A N11A 1.335(6) . ?
C10A C15A 1.387(7) . ?
N11A C12A 1.343(6) . ?
C12A C13A 1.353(8) . ?
C13A C14A 1.293(8) . ?
C14A C15A 1.386(7) . ?
C15A C16A 1.501(7) . ?
C16A O17A 1.220(6) . ?
C16A N18A 1.350(7) . ?
N18A C19A 1.435(7) . ?
C19A C23A 1.498(8) . ?
C19A C20A 1.529(7) . ?
C20A C21A 1.536(8) . ?
C21A C22A 1.493(9) . ?
C22A C23A 1.394(8) . ?
C22A C27A 1.405(9) . ?
C23A C24A 1.359(8) . ?
C24A C25A 1.410(10) . ?
C25A C26A 1.389(11) . ?
C26A C27A 1.382(11) . ?
